data_7242698
loop_
_publ_author_name
'Takahashi, Yukihiro'
'Ishida, Kenshiro'
'Matsuno, Sarasa'
'Kurokawa, Masashi'
'Shimada, Takuro'
'Harada, Jun'
'Inabe, Tamotsu'

_publ_section_title
;
 Charge injection phenomena at the contact interface between
 (5,10,15,20-tetramethylporphyrinato)cobalt(ii) and
 2,5-difluoro-7,7,8,8-tetracyanoquinodimethane single crystals
;
_journal_issue 22
_journal_name_full CrystEngComm
_journal_page_first 3975
_journal_page_last 3980
_journal_paper_doi 10.1039/D1CE00299F
_journal_volume 23
_journal_year 2021
_chemical_formula_moiety 'C24 H20 Co N4'
_chemical_formula_sum 'C24 H20 Co N4'
_chemical_formula_weight 423.37
_space_group_crystal_system monoclinic
_space_group_IT_number 14
_space_group_name_Hall '-P 2ybc'
_space_group_name_H-M_alt 'P 1 21/c 1'
_atom_sites_solution_hydrogens geom
_atom_sites_solution_primary direct
_audit_creation_date 2014-12-24
_audit_creation_method
;
Olex2 1.2
(compiled 2014.11.28 svn.r3106 for OlexSys, GUI svn.r4959)
;
_audit_update_record
;
2021-02-26 deposited with the CCDC.	2021-04-23 downloaded from the CCDC.
;
_cell_angle_alpha 90
_cell_angle_beta 105.333(5)
_cell_angle_gamma 90
_cell_formula_units_Z 2
_cell_length_a 11.385(4)
_cell_length_b 5.4371(18)
_cell_length_c 14.320(5)
_cell_measurement_reflns_used 3512
_cell_measurement_temperature 100
_cell_measurement_theta_max 27.491
_cell_measurement_theta_min 2.950
_cell_volume 854.9(5)
_computing_cell_refinement 'Bruker SAINT v8.34A (Bruker, 2013)'
_computing_data_collection 'Bruker APEX2 2014.1-1 (Bruker, 2014)'
_computing_data_reduction 'Bruker SAINT v8.34A (Bruker, 2013)'
_computing_molecular_graphics 'Mercury (Macrae et al., 2006)'
_computing_publication_material 'Olex2 (Dolomanov et al., 2009)'
_computing_structure_refinement 'SHELXL-2014 (Sheldrick, 2008)'
_computing_structure_solution 'ShelXT (Sheldrick, 2008)'
_diffrn_ambient_temperature 100
_diffrn_detector_area_resol_mean 8.3333
_diffrn_measured_fraction_theta_full 0.999
_diffrn_measured_fraction_theta_max 0.993
_diffrn_measurement_device_type 'Bruker SMART APEXII Ultra'
_diffrn_measurement_method '\f and \w scans'
_diffrn_radiation_type MoK\a
_diffrn_radiation_wavelength 0.71073
_diffrn_reflns_av_R_equivalents 0.0672
_diffrn_reflns_av_unetI/netI 0.0527
_diffrn_reflns_Laue_measured_fraction_full 0.999
_diffrn_reflns_Laue_measured_fraction_max 0.993
_diffrn_reflns_limit_h_max 14
_diffrn_reflns_limit_h_min -14
_diffrn_reflns_limit_k_max 7
_diffrn_reflns_limit_k_min 0
_diffrn_reflns_limit_l_max 18
_diffrn_reflns_limit_l_min 0
_diffrn_reflns_number 13230
_diffrn_reflns_point_group_measured_fraction_full 0.999
_diffrn_reflns_point_group_measured_fraction_max 0.993
_diffrn_reflns_theta_full 25.242
_diffrn_reflns_theta_max 27.548
_diffrn_reflns_theta_min 1.855
_diffrn_source 'rotating-anode X-ray tube'
_diffrn_standards_number 0
_exptl_absorpt_coefficient_mu 1.024
_exptl_absorpt_correction_T_max 0.965118
_exptl_absorpt_correction_T_min 0.786281
_exptl_absorpt_correction_type multi-scan
_exptl_absorpt_process_details
;
 TWINABS-2012/1 (Bruker,2012) was used for absorption correction.
 
For component 1:
 wR2(int) was 0.0924 before and 0.0754 after correction.
 The Ratio of minimum to maximum transmission is 0.81.
 The \l/2 correction factor is Not present

Final HKLF 4 output contains 13230 reflections, Rint = 0.0672
 (6187 with I > 3sig(I), Rint = 0.0527)
;
_exptl_crystal_colour black
_exptl_crystal_colour_primary black
_exptl_crystal_density_diffrn 1.645
_exptl_crystal_description needle
_exptl_crystal_F_000 438
_exptl_crystal_size_max 0.14
_exptl_crystal_size_mid 0.04
_exptl_crystal_size_min 0.01
_refine_diff_density_max 1.528
_refine_diff_density_min -0.742
_refine_diff_density_rms 0.124
_refine_ls_extinction_method none
_refine_ls_goodness_of_fit_ref 1.091
_refine_ls_hydrogen_treatment constr
_refine_ls_matrix_type full
_refine_ls_number_parameters 135
_refine_ls_number_reflns 1954
_refine_ls_number_restraints 0
_refine_ls_restrained_S_all 1.091
_refine_ls_R_factor_all 0.0818
_refine_ls_R_factor_gt 0.0593
_refine_ls_shift/su_max 0.000
_refine_ls_shift/su_mean 0.000
_refine_ls_structure_factor_coef Fsqd
_refine_ls_weighting_details 'w=1/[\s^2^(Fo^2^)+(0.0378P)^2^+4.8454P] where P=(Fo^2^+2Fc^2^)/3'
_refine_ls_weighting_scheme calc
_refine_ls_wR_factor_gt 0.1303
_refine_ls_wR_factor_ref 0.1394
_reflns_Friedel_coverage 0.000
_reflns_number_gt 1519
_reflns_number_total 1954
_reflns_threshold_expression 'I > 2\s(I)'
_cod_data_source_file d1ce00299f2.cif
_cod_data_source_block Co(tmp)_100K
_cod_depositor_comments 'Adding full bibliography for 7242698.cif.'
_cod_database_code 7242698
_shelxl_version_number 2014/6
_shelx_space_group_comment
;
The symmetry employed for this shelxl refinement is uniquely defined
by the following loop, which should always be used as a source of
symmetry information in preference to the above space-group names.
They are only intended as comments.
;
_shelx_estimated_absorpt_t_max 0.990
_shelx_estimated_absorpt_t_min 0.870
_olex2_refinement_description
;
1. Fixed Uiso
 At 1.2 times of:
  All C(H) groups
 At 1.5 times of:
  All C(H,H,H) groups
2.a Aromatic/amide H refined with riding coordinates:
 C2(H2), C3(H3), C7(H7), C8(H8)
2.b Idealised Me refined as rotating group:
 C11(H11A,H11B,H11C), C12(H12A,H12B,H12C)
;
_olex2_submission_special_instructions 'No special instructions were received'

loop_
_space_group_symop_operation_xyz
'x, y, z'
'-x, y+1/2, -z+1/2'
'-x, -y, -z'
'x, -y-1/2, z-1/2'

loop_
_atom_site_label
_atom_site_type_symbol
_atom_site_fract_x
_atom_site_fract_y
_atom_site_fract_z
_atom_site_U_iso_or_equiv
_atom_site_adp_type
_atom_site_occupancy
_atom_site_site_symmetry_order
_atom_site_calc_flag
_atom_site_refinement_flags_posn
_atom_site_refinement_flags_adp
_atom_site_refinement_flags_occupancy
_atom_site_disorder_assembly
_atom_site_disorder_group
Co1 Co 0.5000 0.0000 0.5000 0.0092(2) Uani 1 2 d S T P . .
N1 N 0.3208(3) 0.0063(6) 0.45412(19) 0.0095(6) Uani 1 1 d . . . . .
N2 N 0.5089(3) 0.2881(6) 0.4195(2) 0.0093(6) Uani 1 1 d . . . . .
C1 C 0.2386(3) -0.1440(7) 0.4835(3) 0.0121(8) Uani 1 1 d . . . . .
C2 C 0.1161(4) -0.0798(8) 0.4329(3) 0.0171(9) Uani 1 1 d . . . . .
H2 H 0.0439 -0.1533 0.4413 0.021 Uiso 1 1 calc R . . . .
C3 C 0.1225(4) 0.1046(8) 0.3712(3) 0.0163(8) Uani 1 1 d . . . . .
H3 H 0.0556 0.1821 0.3270 0.020 Uiso 1 1 calc R . . . .
C4 C 0.2492(3) 0.1617(8) 0.3849(3) 0.0132(8) Uani 1 1 d . . . . .
C5 C 0.2911(4) 0.3566(8) 0.3401(3) 0.0145(8) Uani 1 1 d . . . . .
C6 C 0.4132(4) 0.4209(7) 0.3618(2) 0.0122(8) Uani 1 1 d . . . . .
C7 C 0.4573(4) 0.6342(8) 0.3233(3) 0.0150(8) Uani 1 1 d . . . . .
H7 H 0.4091 0.7564 0.2834 0.018 Uiso 1 1 calc R . . . .
C8 C 0.5794(4) 0.6295(7) 0.3541(3) 0.0147(8) Uani 1 1 d . . . . .
H8 H 0.6339 0.7476 0.3403 0.018 Uiso 1 1 calc R . . . .
C9 C 0.6118(4) 0.4111(8) 0.4122(3) 0.0123(8) Uani 1 1 d . . . . .
C10 C 0.7311(4) 0.3389(8) 0.4513(3) 0.0142(8) Uani 1 1 d . . . . .
C11 C 0.2020(4) 0.5083(9) 0.2659(3) 0.0202(8) Uani 1 1 d . . . . .
H11A H 0.2336 0.5335 0.2093 0.030 Uiso 1 1 calc GR . . . .
H11B H 0.1906 0.6680 0.2940 0.030 Uiso 1 1 calc GR . . . .
H11C H 0.1237 0.4220 0.2462 0.030 Uiso 1 1 calc GR . . . .
C12 C 0.8313(4) 0.4827(9) 0.4241(3) 0.0194(9) Uani 1 1 d . . . . .
H12A H 0.9062 0.3848 0.4391 0.029 Uiso 1 1 calc GR . . . .
H12B H 0.8457 0.6368 0.4609 0.029 Uiso 1 1 calc GR . . . .
H12C H 0.8066 0.5196 0.3546 0.029 Uiso 1 1 calc GR . . . .

loop_
_atom_site_aniso_label
_atom_site_aniso_U_11
_atom_site_aniso_U_22
_atom_site_aniso_U_33
_atom_site_aniso_U_23
_atom_site_aniso_U_13
_atom_site_aniso_U_12
Co1 0.0115(3) 0.0114(4) 0.0047(3) 0.0006(3) 0.0024(2) -0.0006(3)
N1 0.0155(15) 0.0089(15) 0.0049(13) -0.0007(13) 0.0039(11) 0.0002(15)
N2 0.0147(15) 0.0086(17) 0.0046(13) -0.0017(12) 0.0028(12) -0.0024(12)
C1 0.0141(18) 0.013(2) 0.0096(16) -0.0026(14) 0.0041(14) -0.0026(15)
C2 0.0138(19) 0.020(2) 0.0184(19) -0.0065(16) 0.0055(15) -0.0028(15)
C3 0.0120(19) 0.021(2) 0.0133(18) -0.0054(16) -0.0014(15) 0.0021(16)
C4 0.0156(19) 0.015(2) 0.0083(16) -0.0045(15) 0.0012(14) 0.0025(15)
C5 0.020(2) 0.016(2) 0.0072(16) -0.0011(15) 0.0039(14) 0.0060(16)
C6 0.023(2) 0.011(2) 0.0034(15) 0.0001(13) 0.0048(14) 0.0025(15)
C7 0.029(2) 0.013(2) 0.0035(15) 0.0016(14) 0.0041(15) 0.0023(17)
C8 0.030(2) 0.009(2) 0.0079(17) -0.0004(15) 0.0089(15) -0.0026(17)
C9 0.023(2) 0.0110(19) 0.0056(16) -0.0028(14) 0.0079(15) -0.0056(15)
C10 0.018(2) 0.018(2) 0.0095(17) -0.0080(15) 0.0069(15) -0.0073(16)
C11 0.0215(19) 0.025(2) 0.0117(17) 0.0019(19) 0.0008(14) 0.007(2)
C12 0.023(2) 0.020(2) 0.0186(19) -0.0067(18) 0.0104(15) -0.0091(19)

loop_
_atom_type_symbol
_atom_type_description
_atom_type_scat_dispersion_real
_atom_type_scat_dispersion_imag
_atom_type_scat_source
C C 0.0033 0.0016 'International Tables Vol C Tables 4.2.6.8 and 6.1.1.4'
H H 0.0000 0.0000 'International Tables Vol C Tables 4.2.6.8 and 6.1.1.4'
N N 0.0061 0.0033 'International Tables Vol C Tables 4.2.6.8 and 6.1.1.4'
Co Co 0.3494 0.9721 'International Tables Vol C Tables 4.2.6.8 and 6.1.1.4'

loop_
_geom_angle_atom_site_label_1
_geom_angle_atom_site_label_2
_geom_angle_atom_site_label_3
_geom_angle
_geom_angle_site_symmetry_1
_geom_angle_site_symmetry_3
_geom_angle_publ_flag
N1 Co1 N1 180.0 . 3_656 ?
N2 Co1 N1 90.00(13) . 3_656 ?
N2 Co1 N1 90.00(13) 3_656 . ?
N2 Co1 N1 90.00(13) . . ?
N2 Co1 N1 90.00(13) 3_656 3_656 ?
N2 Co1 N2 180.00(13) 3_656 . ?
C1 N1 Co1 127.6(3) . . ?
C1 N1 C4 105.0(3) . . ?
C4 N1 Co1 127.4(3) . . ?
C6 N2 Co1 127.7(3) . . ?
C9 N2 Co1 127.5(3) . . ?
C9 N2 C6 104.6(3) . . ?
N1 C1 C2 110.3(3) . . ?
N1 C1 C10 125.6(3) . 3_656 ?
C10 C1 C2 124.0(4) 3_656 . ?
C1 C2 H2 126.3 . . ?
C3 C2 C1 107.3(4) . . ?
C3 C2 H2 126.3 . . ?
C2 C3 H3 126.4 . . ?
C2 C3 C4 107.3(4) . . ?
C4 C3 H3 126.4 . . ?
N1 C4 C3 110.1(3) . . ?
C5 C4 N1 125.9(4) . . ?
C5 C4 C3 123.9(4) . . ?
C4 C5 C6 122.4(4) . . ?
C4 C5 C11 119.7(4) . . ?
C6 C5 C11 118.0(4) . . ?
N2 C6 C5 125.9(4) . . ?
N2 C6 C7 110.6(3) . . ?
C5 C6 C7 123.4(4) . . ?
C6 C7 H7 126.4 . . ?
C8 C7 C6 107.2(4) . . ?
C8 C7 H7 126.4 . . ?
C7 C8 H8 126.6 . . ?
C7 C8 C9 106.9(4) . . ?
C9 C8 H8 126.6 . . ?
N2 C9 C8 110.5(3) . . ?
N2 C9 C10 126.6(4) . . ?
C10 C9 C8 122.9(4) . . ?
C1 C10 C12 119.6(4) 3_656 . ?
C9 C10 C1 122.0(4) . 3_656 ?
C9 C10 C12 118.3(4) . . ?
C5 C11 H11A 109.5 . . ?
C5 C11 H11B 109.5 . . ?
C5 C11 H11C 109.5 . . ?
H11A C11 H11B 109.5 . . ?
H11A C11 H11C 109.5 . . ?
H11B C11 H11C 109.5 . . ?
C10 C12 H12A 109.5 . . ?
C10 C12 H12B 109.5 . . ?
C10 C12 H12C 109.5 . . ?
H12A C12 H12B 109.5 . . ?
H12A C12 H12C 109.5 . . ?
H12B C12 H12C 109.5 . . ?

loop_
_geom_bond_atom_site_label_1
_geom_bond_atom_site_label_2
_geom_bond_distance
_geom_bond_site_symmetry_2
_geom_bond_publ_flag
Co1 N1 1.971(3) 3_656 ?
Co1 N1 1.971(3) . ?
Co1 N2 1.963(3) . ?
Co1 N2 1.963(3) 3_656 ?
N1 C1 1.389(5) . ?
N1 C4 1.391(5) . ?
N2 C6 1.383(5) . ?
N2 C9 1.377(5) . ?
C1 C2 1.434(6) . ?
C1 C10 1.393(6) 3_656 ?
C2 H2 0.9500 . ?
C2 C3 1.351(6) . ?
C3 H3 0.9500 . ?
C3 C4 1.438(5) . ?
C4 C5 1.387(6) . ?
C5 C6 1.387(6) . ?
C5 C11 1.506(5) . ?
C6 C7 1.431(5) . ?
C7 H7 0.9500 . ?
C7 C8 1.343(6) . ?
C8 H8 0.9500 . ?
C8 C9 1.440(6) . ?
C9 C10 1.382(6) . ?
C10 C1 1.394(6) 3_656 ?
C10 C12 1.517(5) . ?
C11 H11A 0.9800 . ?
C11 H11B 0.9800 . ?
C11 H11C 0.9800 . ?
C12 H12A 0.9800 . ?
C12 H12B 0.9800 . ?
C12 H12C 0.9800 . ?

loop_
_geom_torsion_atom_site_label_1
_geom_torsion_atom_site_label_2
_geom_torsion_atom_site_label_3
_geom_torsion_atom_site_label_4
_geom_torsion
_geom_torsion_site_symmetry_1
_geom_torsion_site_symmetry_2
_geom_torsion_site_symmetry_3
_geom_torsion_site_symmetry_4
_geom_torsion_publ_flag
Co1 N1 C1 C2 179.8(2) . . . . ?
Co1 N1 C1 C10 -3.5(6) . . . 3_656 ?
Co1 N1 C4 C3 179.2(3) . . . . ?
Co1 N1 C4 C5 -5.4(6) . . . . ?
Co1 N2 C6 C5 -8.7(5) . . . . ?
Co1 N2 C6 C7 173.5(2) . . . . ?
Co1 N2 C9 C8 -173.4(2) . . . . ?
Co1 N2 C9 C10 8.3(5) . . . . ?
N1 C1 C2 C3 1.4(5) . . . . ?
N1 C4 C5 C6 -1.1(6) . . . . ?
N1 C4 C5 C11 179.8(4) . . . . ?
N2 C6 C7 C8 2.1(4) . . . . ?
N2 C9 C10 C1 -9.7(6) . . . 3_656 ?
N2 C9 C10 C12 172.2(3) . . . . ?
C1 N1 C4 C3 -0.5(4) . . . . ?
C1 N1 C4 C5 174.8(4) . . . . ?
C1 C2 C3 C4 -1.6(4) . . . . ?
C2 C3 C4 N1 1.4(4) . . . . ?
C2 C3 C4 C5 -174.1(4) . . . . ?
C3 C4 C5 C6 173.7(4) . . . . ?
C3 C4 C5 C11 -5.4(6) . . . . ?
C4 N1 C1 C2 -0.5(4) . . . . ?
C4 N1 C1 C10 176.2(4) . . . 3_656 ?
C4 C5 C6 N2 8.4(6) . . . . ?
C4 C5 C6 C7 -174.0(4) . . . . ?
C5 C6 C7 C8 -175.8(3) . . . . ?
C6 N2 C9 C8 3.4(4) . . . . ?
C6 N2 C9 C10 -174.9(4) . . . . ?
C6 C7 C8 C9 0.1(4) . . . . ?
C7 C8 C9 N2 -2.2(4) . . . . ?
C7 C8 C9 C10 176.1(3) . . . . ?
C8 C9 C10 C1 172.3(4) . . . 3_656 ?
C8 C9 C10 C12 -5.9(5) . . . . ?
C9 N2 C6 C5 174.5(4) . . . . ?
C9 N2 C6 C7 -3.3(4) . . . . ?
C10 C1 C2 C3 -175.4(4) 3_656 . . . ?
C11 C5 C6 N2 -172.5(3) . . . . ?
C11 C5 C6 C7 5.1(6) . . . . ?
